data_4307056
loop_
_publ_author_name
'Bhavna Hirani'
'Jian Li'
'Peter I. Djurovich'
'Muhammed Yousufuddin'
'Jonas Oxgaard'
'Petter Persson'
'Scott R. Wilson'
'Robert Bau'
'William A. Goddard'
'Mark E. Thompson'

_publ_contact_author
; 
Robert Bau 
University of Southern California 
Chemistry, ACB 101 
810 Downey Way 
Los Angeles, California  90089-0744 
USA 
;
_publ_contact_author_email bau@usc.edu
_publ_contact_author_fax '1  213 740 0930'
_publ_contact_author_phone '1  213 740 2692'
_publ_section_title
;
Cyclometallated Iridium and Platinum Complexes with Noninnocent Ligands
;
_journal_name_full 'Inorganic Chemistry'
_journal_page_first 3865
_journal_page_last 3875
_journal_paper_doi 10.1021/ic061556b
_journal_volume 46
_journal_year 2007
_chemical_formula_moiety 'C38 H40 Ir N2 O2'
_chemical_formula_sum 'C38 H40 Ir N2 O2'
_chemical_formula_weight 748.92
_chemical_name_systematic
; 
? 
;
_space_group_IT_number 2
_symmetry_cell_setting triclinic
_symmetry_space_group_name_Hall '-P 1'
_symmetry_space_group_name_H-M 'P -1'
_atom_sites_solution_hydrogens geom
_atom_sites_solution_primary direct
_atom_sites_solution_secondary difmap
_audit_creation_method SHELXL-97
_audit_update_record
; 
2006-07-07   text and data added, srw 
;
_cell_angle_alpha 87.272(2)
_cell_angle_beta 77.782(2)
_cell_angle_gamma 76.324(2)
_cell_formula_units_Z 2
_cell_length_a 10.4940(9)
_cell_length_b 12.8533(12)
_cell_length_c 12.9951(12)
_cell_measurement_reflns_used 3732
_cell_measurement_temperature 143(2)
_cell_measurement_theta_max 27.45
_cell_measurement_theta_min 2.28
_cell_volume 1664.5(3)
_computing_cell_refinement 'SAINT V6.22 (Bruker, 2001)'
_computing_data_collection 'SMART V5.625 (Bruker, 2001)'
_computing_data_reduction 'SAINT V6.22 (Bruker, 2001)'
_computing_molecular_graphics 'SHELXTL V6.12 (Bruker, 2001)'
_computing_publication_material 'XCIF (Bruker, 2001)'
_computing_structure_refinement 'SHELXTL V6.12 (Bruker, 2001)'
_computing_structure_solution 'SHELXTL V6.12 (Bruker, 2001)'
_diffrn_ambient_temperature 143(2)
_diffrn_measured_fraction_theta_full 0.973
_diffrn_measured_fraction_theta_max 0.973
_diffrn_measurement_device 'Bruker Platform/CCD'
_diffrn_measurement_method 'profile data from \w scans'
_diffrn_radiation_monochromator graphite
_diffrn_radiation_source 'fine-focus sealed tube'
_diffrn_radiation_type MoK\a
_diffrn_radiation_wavelength 0.71073
_diffrn_radiation_wavelength_id ir
_diffrn_reflns_av_R_equivalents 0.0265
_diffrn_reflns_av_sigmaI/netI 0.0551
_diffrn_reflns_limit_h_max 12
_diffrn_reflns_limit_h_min -8
_diffrn_reflns_limit_k_max 15
_diffrn_reflns_limit_k_min -15
_diffrn_reflns_limit_l_max 16
_diffrn_reflns_limit_l_min -14
_diffrn_reflns_number 10199
_diffrn_reflns_theta_full 26.00
_diffrn_reflns_theta_max 26.00
_diffrn_reflns_theta_min 1.60
_exptl_absorpt_coefficient_mu 4.045
_exptl_absorpt_correction_T_max 0.92
_exptl_absorpt_correction_T_min 0.58
_exptl_absorpt_correction_type multi-scan
_exptl_absorpt_process_details 'SAINT/SADABS (Bruker, 2001)'
_exptl_crystal_colour black
_exptl_crystal_density_diffrn 1.494
_exptl_crystal_density_method 'not measured'
_exptl_crystal_description prism
_exptl_crystal_F_000 750
_exptl_crystal_id ir
_exptl_crystal_preparation
; 
The data crystal was mounted with the (1 -1 0) scattering planes 
roughly normal to the spindle axis. 
;
_exptl_crystal_size_max 0.25
_exptl_crystal_size_mid 0.07
_exptl_crystal_size_min 0.02
_refine_diff_density_max 1.277
_refine_diff_density_min -0.576
_refine_diff_density_rms 0.126
_refine_ls_extinction_method none
_refine_ls_goodness_of_fit_ref 1.005
_refine_ls_hydrogen_treatment noref
_refine_ls_matrix_type full
_refine_ls_number_parameters 396
_refine_ls_number_reflns 6343
_refine_ls_number_restraints 0
_refine_ls_restrained_S_all 1.005
_refine_ls_R_factor_all 0.0401
_refine_ls_R_factor_gt 0.0341
_refine_ls_shift/su_max 0.013
_refine_ls_shift/su_mean 0.000
_refine_ls_structure_factor_coef Fsqd
_refine_ls_weighting_details 'calc w=1/[\s^2^(Fo^2^)+(0.0465P)^2^+0.0000P] where P=(Fo^2^+2Fc^2^)/3'
_refine_ls_weighting_scheme calc
_refine_ls_wR_factor_gt 0.0814
_refine_ls_wR_factor_ref 0.0844
_reflns_number_gt 5699
_reflns_number_total 6343
_reflns_threshold_expression >2sigma(I)
_cod_data_source_file ic061556bsi20060817_022921.cif
_cod_data_source_block ir
_cod_depositor_comments
;
The following automatic conversions were performed:
'_symmetry_cell_setting' value 'Triclinic' changed to 'triclinic'
according to '/home/saulius/struct/CIF-dictionaries/cif_core.dic'
dictionary named 'cif_core.dic' version 2.4.1 from 2010-06-29.

Automatic conversion script
Id: cif_fix_enum 1527 2010-12-29 10:47:43Z saulius 
;
_cod_original_sg_symbol_Hall '-P 1 '
_cod_original_sg_symbol_H-M 'P -1 '
_cod_database_code 4307056

loop_
_symmetry_equiv_pos_as_xyz
'x, y, z'
'-x, -y, -z'

loop_
_atom_site_label
_atom_site_type_symbol
_atom_site_fract_x
_atom_site_fract_y
_atom_site_fract_z
_atom_site_U_iso_or_equiv
_atom_site_adp_type
_atom_site_occupancy
_atom_site_symmetry_multiplicity
_atom_site_calc_flag
_atom_site_refinement_flags
_atom_site_disorder_assembly
_atom_site_disorder_group
C1 C 0.6770(5) 0.7428(4) 0.3204(4) 0.0255(10) Uani 1 1 d . . .
C2 C 0.8206(5) 0.7304(3) 0.3033(4) 0.0228(9) Uani 1 1 d . . .
C3 C 0.8986(5) 0.7224(4) 0.1970(4) 0.0257(10) Uani 1 1 d . . .
C4 C 0.8325(5) 0.7151(4) 0.1186(4) 0.0283(10) Uani 1 1 d . . .
H4 H 0.8832 0.7083 0.0484 0.034 Uiso 1 1 calc R . .
C5 C 0.6928(5) 0.7169(4) 0.1339(4) 0.0324(11) Uani 1 1 d . . .
C6 C 0.6169(5) 0.7345(4) 0.2346(4) 0.0297(11) Uani 1 1 d . . .
H6 H 0.5228 0.7412 0.2464 0.036 Uiso 1 1 calc R . .
C7 C 1.0459(5) 0.7292(4) 0.1774(4) 0.0336(12) Uani 1 1 d . . .
C8 C 1.0494(7) 0.8389(6) 0.2165(6) 0.065(2) Uani 1 1 d . . .
H8A H 0.9980 0.8954 0.1781 0.097 Uiso 1 1 calc R . .
H8B H 1.1424 0.8458 0.2044 0.097 Uiso 1 1 calc R . .
H8C H 1.0098 0.8458 0.2920 0.097 Uiso 1 1 calc R . .
C9 C 1.1315(5) 0.6402(5) 0.2327(5) 0.0481(15) Uani 1 1 d . . .
H9A H 1.2224 0.6517 0.2226 0.072 Uiso 1 1 calc R . .
H9B H 1.1352 0.5707 0.2029 0.072 Uiso 1 1 calc R . .
H9C H 1.0918 0.6414 0.3082 0.072 Uiso 1 1 calc R . .
C10 C 1.1087(6) 0.7212(6) 0.0587(4) 0.0525(17) Uani 1 1 d . . .
H10A H 1.0610 0.7814 0.0219 0.079 Uiso 1 1 calc R . .
H10B H 1.1018 0.6537 0.0309 0.079 Uiso 1 1 calc R . .
H10C H 1.2033 0.7236 0.0479 0.079 Uiso 1 1 calc R . .
C11 C 0.6357(6) 0.7012(5) 0.0390(4) 0.0434(14) Uani 1 1 d . . .
C12 C 0.6663(7) 0.7810(6) -0.0472(5) 0.063(2) Uani 1 1 d . . .
H12A H 0.6237 0.8538 -0.0211 0.094 Uiso 1 1 calc R . .
H12B H 0.6316 0.7674 -0.1083 0.094 Uiso 1 1 calc R . .
H12C H 0.7635 0.7731 -0.0677 0.094 Uiso 1 1 calc R . .
C13 C 0.7006(8) 0.5872(6) -0.0053(6) 0.070(2) Uani 1 1 d . . .
H13A H 0.7982 0.5775 -0.0237 0.105 Uiso 1 1 calc R . .
H13B H 0.6674 0.5774 -0.0684 0.105 Uiso 1 1 calc R . .
H13C H 0.6775 0.5344 0.0479 0.105 Uiso 1 1 calc R . .
C14 C 0.4835(7) 0.7148(8) 0.0673(5) 0.081(3) Uani 1 1 d . . .
H14A H 0.4605 0.6666 0.1254 0.122 Uiso 1 1 calc R . .
H14B H 0.4520 0.6975 0.0059 0.122 Uiso 1 1 calc R . .
H14C H 0.4406 0.7891 0.0888 0.122 Uiso 1 1 calc R . .
C15 C 0.6849(5) 0.9829(4) 0.4631(4) 0.0346(12) Uani 1 1 d . . .
H15 H 0.6261 0.9653 0.4239 0.042 Uiso 1 1 calc R . .
C16 C 0.7027(6) 1.0851(4) 0.4580(5) 0.0439(14) Uani 1 1 d . . .
H16 H 0.6590 1.1370 0.4146 0.053 Uiso 1 1 calc R . .
C17 C 0.7849(7) 1.1114(5) 0.5169(6) 0.0576(18) Uani 1 1 d . . .
H17 H 0.7972 1.1823 0.5158 0.069 Uiso 1 1 calc R . .
C18 C 0.8500(7) 1.0334(4) 0.5779(5) 0.0522(16) Uani 1 1 d . . .
H18 H 0.9085 1.0505 0.6177 0.063 Uiso 1 1 calc R . .
C19 C 0.8293(6) 0.9305(4) 0.5806(4) 0.0358(12) Uani 1 1 d . . .
C20 C 0.8914(6) 0.8403(4) 0.6398(4) 0.0357(12) Uani 1 1 d . . .
C21 C 0.8566(5) 0.7434(4) 0.6273(3) 0.0267(10) Uani 1 1 d . . .
C22 C 0.9169(5) 0.6547(4) 0.6803(4) 0.0307(11) Uani 1 1 d . . .
H22 H 0.8958 0.5879 0.6729 0.037 Uiso 1 1 calc R . .
C23 C 1.0073(5) 0.6600(4) 0.7440(4) 0.0341(11) Uani 1 1 d . . .
C24 C 1.0360(6) 0.7589(5) 0.7554(5) 0.0458(14) Uani 1 1 d . . .
H24 H 1.0952 0.7650 0.7997 0.055 Uiso 1 1 calc R . .
C25 C 0.9795(6) 0.8475(4) 0.7032(5) 0.0461(15) Uani 1 1 d . . .
H25 H 1.0010 0.9141 0.7107 0.055 Uiso 1 1 calc R . .
C26 C 1.0730(6) 0.5629(5) 0.7981(5) 0.0466(14) Uani 1 1 d . . .
H26A H 1.0749 0.4985 0.7598 0.070 Uiso 1 1 calc R . .
H26B H 1.0222 0.5602 0.8703 0.070 Uiso 1 1 calc R . .
H26C H 1.1648 0.5666 0.7996 0.070 Uiso 1 1 calc R . .
C27 C 0.7759(6) 0.5156(4) 0.4883(4) 0.0369(12) Uani 1 1 d . . .
H27 H 0.8536 0.5241 0.4391 0.044 Uiso 1 1 calc R . .
C28 C 0.7413(6) 0.4174(4) 0.4951(5) 0.0429(14) Uani 1 1 d . . .
H28 H 0.7946 0.3594 0.4511 0.052 Uiso 1 1 calc R . .
C29 C 0.6294(6) 0.4053(5) 0.5661(5) 0.0478(15) Uani 1 1 d . . .
H29 H 0.6025 0.3394 0.5706 0.057 Uiso 1 1 calc R . .
C30 C 0.5559(5) 0.4894(4) 0.6308(4) 0.0390(13) Uani 1 1 d . . .
H30 H 0.4795 0.4805 0.6814 0.047 Uiso 1 1 calc R . .
C31 C 0.5917(5) 0.5870(4) 0.6231(4) 0.0318(11) Uani 1 1 d . . .
C32 C 0.5236(5) 0.6831(4) 0.6844(4) 0.0316(11) Uani 1 1 d . . .
C33 C 0.5792(5) 0.7739(4) 0.6558(4) 0.0289(11) Uani 1 1 d . . .
C34 C 0.5182(5) 0.8690(4) 0.7147(4) 0.0360(12) Uani 1 1 d . . .
H34 H 0.5553 0.9299 0.6981 0.043 Uiso 1 1 calc R . .
C35 C 0.4070(6) 0.8770(5) 0.7954(4) 0.0414(14) Uani 1 1 d . . .
C36 C 0.3543(6) 0.7873(5) 0.8187(4) 0.0458(15) Uani 1 1 d . . .
H36 H 0.2766 0.7919 0.8729 0.055 Uiso 1 1 calc R . .
C37 C 0.4110(6) 0.6918(5) 0.7659(4) 0.0427(14) Uani 1 1 d . . .
H37 H 0.3733 0.6316 0.7850 0.051 Uiso 1 1 calc R . .
C38 C 0.3442(7) 0.9804(5) 0.8553(5) 0.0626(19) Uani 1 1 d . . .
H38A H 0.4147 1.0149 0.8650 0.094 Uiso 1 1 calc R . .
H38B H 0.2927 0.9654 0.9243 0.094 Uiso 1 1 calc R . .
H38C H 0.2844 1.0281 0.8156 0.094 Uiso 1 1 calc R . .
Ir1 Ir 0.729088(18) 0.751566(14) 0.531231(13) 0.02409(7) Uani 1 1 d . . .
N1 N 0.7479(4) 0.9056(3) 0.5220(3) 0.0293(9) Uani 1 1 d . . .
N2 N 0.7020(4) 0.5996(3) 0.5499(3) 0.0265(9) Uani 1 1 d . . .
O1 O 0.6070(3) 0.7615(3) 0.4152(2) 0.0285(7) Uani 1 1 d . . .
O2 O 0.8727(3) 0.7271(3) 0.3853(2) 0.0270(7) Uani 1 1 d . . .

loop_
_atom_site_aniso_label
_atom_site_aniso_U_11
_atom_site_aniso_U_22
_atom_site_aniso_U_33
_atom_site_aniso_U_23
_atom_site_aniso_U_13
_atom_site_aniso_U_12
C1 0.024(2) 0.029(2) 0.023(2) 0.0047(19) -0.0053(19) -0.006(2)
C2 0.024(2) 0.024(2) 0.023(2) 0.0026(18) -0.0068(19) -0.0091(19)
C3 0.029(3) 0.027(2) 0.020(2) 0.0023(18) -0.0029(19) -0.008(2)
C4 0.028(3) 0.038(3) 0.019(2) 0.004(2) -0.0040(19) -0.009(2)
C5 0.031(3) 0.043(3) 0.024(2) 0.002(2) -0.008(2) -0.006(2)
C6 0.018(2) 0.040(3) 0.031(3) 0.007(2) -0.009(2) -0.004(2)
C7 0.029(3) 0.048(3) 0.025(3) 0.000(2) -0.001(2) -0.014(2)
C8 0.062(5) 0.078(5) 0.067(5) -0.007(4) 0.000(4) -0.049(4)
C9 0.025(3) 0.079(4) 0.037(3) 0.006(3) -0.007(2) -0.006(3)
C10 0.034(3) 0.100(5) 0.028(3) 0.007(3) -0.006(2) -0.025(3)
C11 0.033(3) 0.072(4) 0.024(3) -0.002(3) -0.008(2) -0.007(3)
C12 0.050(4) 0.110(6) 0.027(3) 0.010(3) -0.018(3) -0.008(4)
C13 0.073(5) 0.096(6) 0.051(4) -0.019(4) -0.029(4) -0.021(4)
C14 0.040(4) 0.181(9) 0.035(4) 0.001(5) -0.019(3) -0.039(5)
C15 0.035(3) 0.039(3) 0.029(3) 0.005(2) -0.010(2) -0.005(2)
C16 0.051(4) 0.033(3) 0.046(3) 0.009(2) -0.014(3) -0.005(3)
C17 0.084(5) 0.027(3) 0.068(5) 0.002(3) -0.030(4) -0.013(3)
C18 0.069(4) 0.040(3) 0.063(4) 0.007(3) -0.036(3) -0.023(3)
C19 0.047(3) 0.037(3) 0.031(3) 0.001(2) -0.020(2) -0.014(2)
C20 0.046(3) 0.033(3) 0.031(3) 0.000(2) -0.014(2) -0.009(2)
C21 0.028(3) 0.036(3) 0.017(2) -0.0001(19) -0.0033(19) -0.011(2)
C22 0.027(3) 0.036(3) 0.028(3) -0.001(2) -0.006(2) -0.005(2)
C23 0.028(3) 0.043(3) 0.031(3) 0.005(2) -0.010(2) -0.006(2)
C24 0.053(4) 0.049(3) 0.047(3) 0.002(3) -0.029(3) -0.018(3)
C25 0.064(4) 0.035(3) 0.053(4) 0.007(3) -0.030(3) -0.023(3)
C26 0.048(4) 0.053(3) 0.042(3) 0.007(3) -0.022(3) -0.008(3)
C27 0.045(3) 0.035(3) 0.030(3) 0.002(2) -0.006(2) -0.007(2)
C28 0.050(4) 0.034(3) 0.043(3) -0.001(2) -0.010(3) -0.007(3)
C29 0.056(4) 0.040(3) 0.054(4) 0.010(3) -0.017(3) -0.020(3)
C30 0.033(3) 0.052(3) 0.036(3) 0.015(3) -0.009(2) -0.017(3)
C31 0.029(3) 0.041(3) 0.028(3) 0.008(2) -0.010(2) -0.012(2)
C32 0.028(3) 0.044(3) 0.022(2) 0.005(2) -0.008(2) -0.005(2)
C33 0.031(3) 0.038(3) 0.018(2) 0.005(2) -0.010(2) -0.004(2)
C34 0.038(3) 0.040(3) 0.025(3) -0.001(2) -0.007(2) 0.002(2)
C35 0.036(3) 0.052(3) 0.025(3) 0.003(2) -0.006(2) 0.009(3)
C36 0.030(3) 0.075(4) 0.024(3) -0.003(3) 0.000(2) 0.001(3)
C37 0.035(3) 0.060(4) 0.033(3) 0.011(3) -0.007(2) -0.015(3)
C38 0.063(5) 0.065(4) 0.043(4) -0.010(3) 0.006(3) 0.006(4)
Ir1 0.02518(11) 0.02888(11) 0.01779(10) 0.00182(7) -0.00496(7) -0.00531(7)
N1 0.032(2) 0.029(2) 0.026(2) 0.0013(17) -0.0063(18) -0.0054(18)
N2 0.028(2) 0.030(2) 0.024(2) 0.0073(16) -0.0108(17) -0.0101(17)
O1 0.0250(18) 0.0360(18) 0.0214(17) 0.0017(14) -0.0015(13) -0.0045(15)
O2 0.0223(17) 0.0344(17) 0.0239(17) 0.0005(14) -0.0061(13) -0.0045(14)

loop_
_atom_type_symbol
_atom_type_description
_atom_type_scat_dispersion_real
_atom_type_scat_dispersion_imag
_atom_type_scat_source
C C 0.0033 0.0016 'International Tables Vol C Tables 4.2.6.8 and 6.1.1.4'
N N 0.0061 0.0033 'International Tables Vol C Tables 4.2.6.8 and 6.1.1.4'
O O 0.0106 0.0060 'International Tables Vol C Tables 4.2.6.8 and 6.1.1.4'
H H 0.0000 0.0000 'International Tables Vol C Tables 4.2.6.8 and 6.1.1.4'
Ir Ir -1.4442 7.9887 'International Tables Vol C Tables 4.2.6.8 and 6.1.1.4'

loop_
_geom_angle_atom_site_label_1
_geom_angle_atom_site_label_2
_geom_angle_atom_site_label_3
_geom_angle
_geom_angle_site_symmetry_1
_geom_angle_site_symmetry_3
_geom_angle_publ_flag
O1 C1 C6 121.8(4) . . ?
O1 C1 C2 118.3(4) . . ?
C6 C1 C2 119.9(4) . . ?
O2 C2 C3 123.1(4) . . ?
O2 C2 C1 117.6(4) . . ?
C3 C2 C1 119.3(4) . . ?
C4 C3 C2 116.6(4) . . ?
C4 C3 C7 123.8(4) . . ?
C2 C3 C7 119.4(4) . . ?
C3 C4 C5 125.1(4) . . ?
C3 C4 H4 117.4 . . ?
C5 C4 H4 117.4 . . ?
C6 C5 C4 117.6(4) . . ?
C6 C5 C11 123.6(5) . . ?
C4 C5 C11 118.8(4) . . ?
C5 C6 C1 120.9(4) . . ?
C5 C6 H6 119.5 . . ?
C1 C6 H6 119.5 . . ?
C9 C7 C3 112.8(4) . . ?
C9 C7 C8 110.0(5) . . ?
C3 C7 C8 107.7(5) . . ?
C9 C7 C10 107.6(5) . . ?
C3 C7 C10 110.6(4) . . ?
C8 C7 C10 108.1(5) . . ?
C7 C8 H8A 109.5 . . ?
C7 C8 H8B 109.5 . . ?
H8A C8 H8B 109.5 . . ?
C7 C8 H8C 109.5 . . ?
H8A C8 H8C 109.5 . . ?
H8B C8 H8C 109.5 . . ?
C7 C9 H9A 109.5 . . ?
C7 C9 H9B 109.5 . . ?
H9A C9 H9B 109.5 . . ?
C7 C9 H9C 109.5 . . ?
H9A C9 H9C 109.5 . . ?
H9B C9 H9C 109.5 . . ?
C7 C10 H10A 109.5 . . ?
C7 C10 H10B 109.5 . . ?
H10A C10 H10B 109.5 . . ?
C7 C10 H10C 109.5 . . ?
H10A C10 H10C 109.5 . . ?
H10B C10 H10C 109.5 . . ?
C12 C11 C5 111.1(5) . . ?
C12 C11 C14 107.7(5) . . ?
C5 C11 C14 112.1(5) . . ?
C12 C11 C13 108.2(5) . . ?
C5 C11 C13 108.9(5) . . ?
C14 C11 C13 108.7(6) . . ?
C11 C12 H12A 109.5 . . ?
C11 C12 H12B 109.5 . . ?
H12A C12 H12B 109.5 . . ?
C11 C12 H12C 109.5 . . ?
H12A C12 H12C 109.5 . . ?
H12B C12 H12C 109.5 . . ?
C11 C13 H13A 109.5 . . ?
C11 C13 H13B 109.5 . . ?
H13A C13 H13B 109.5 . . ?
C11 C13 H13C 109.5 . . ?
H13A C13 H13C 109.5 . . ?
H13B C13 H13C 109.5 . . ?
C11 C14 H14A 109.5 . . ?
C11 C14 H14B 109.5 . . ?
H14A C14 H14B 109.5 . . ?
C11 C14 H14C 109.5 . . ?
H14A C14 H14C 109.5 . . ?
H14B C14 H14C 109.5 . . ?
N1 C15 C16 122.6(5) . . ?
N1 C15 H15 118.7 . . ?
C16 C15 H15 118.7 . . ?
C15 C16 C17 118.7(5) . . ?
C15 C16 H16 120.6 . . ?
C17 C16 H16 120.6 . . ?
C16 C17 C18 119.5(5) . . ?
C16 C17 H17 120.3 . . ?
C18 C17 H17 120.3 . . ?
C19 C18 C17 119.9(6) . . ?
C19 C18 H18 120.1 . . ?
C17 C18 H18 120.1 . . ?
N1 C19 C18 120.0(5) . . ?
N1 C19 C20 113.8(4) . . ?
C18 C19 C20 126.1(5) . . ?
C25 C20 C21 121.4(5) . . ?
C25 C20 C19 123.5(5) . . ?
C21 C20 C19 115.1(5) . . ?
C22 C21 C20 116.8(5) . . ?
C22 C21 Ir1 128.8(4) . . ?
C20 C21 Ir1 114.5(4) . . ?
C21 C22 C23 122.8(5) . . ?
C21 C22 H22 118.6 . . ?
C23 C22 H22 118.6 . . ?
C24 C23 C22 118.0(5) . . ?
C24 C23 C26 120.4(5) . . ?
C22 C23 C26 121.6(5) . . ?
C25 C24 C23 120.6(5) . . ?
C25 C24 H24 119.7 . . ?
C23 C24 H24 119.7 . . ?
C24 C25 C20 120.4(5) . . ?
C24 C25 H25 119.8 . . ?
C20 C25 H25 119.8 . . ?
C23 C26 H26A 109.5 . . ?
C23 C26 H26B 109.5 . . ?
H26A C26 H26B 109.5 . . ?
C23 C26 H26C 109.5 . . ?
H26A C26 H26C 109.5 . . ?
H26B C26 H26C 109.5 . . ?
N2 C27 C28 121.9(5) . . ?
N2 C27 H27 119.0 . . ?
C28 C27 H27 119.0 . . ?
C29 C28 C27 118.9(5) . . ?
C29 C28 H28 120.5 . . ?
C27 C28 H28 120.5 . . ?
C28 C29 C30 119.4(5) . . ?
C28 C29 H29 120.3 . . ?
C30 C29 H29 120.3 . . ?
C29 C30 C31 120.9(5) . . ?
C29 C30 H30 119.5 . . ?
C31 C30 H30 119.5 . . ?
N2 C31 C30 119.4(5) . . ?
N2 C31 C32 113.2(4) . . ?
C30 C31 C32 127.3(5) . . ?
C37 C32 C33 119.6(5) . . ?
C37 C32 C31 125.3(5) . . ?
C33 C32 C31 115.2(4) . . ?
C34 C33 C32 117.4(5) . . ?
C34 C33 Ir1 128.0(4) . . ?
C32 C33 Ir1 114.5(4) . . ?
C35 C34 C33 122.7(5) . . ?
C35 C34 H34 118.7 . . ?
C33 C34 H34 118.7 . . ?
C34 C35 C36 117.9(5) . . ?
C34 C35 C38 120.9(6) . . ?
C36 C35 C38 121.2(5) . . ?
C37 C36 C35 122.1(5) . . ?
C37 C36 H36 118.9 . . ?
C35 C36 H36 118.9 . . ?
C36 C37 C32 120.3(5) . . ?
C36 C37 H37 119.9 . . ?
C32 C37 H37 119.9 . . ?
C35 C38 H38A 109.5 . . ?
C35 C38 H38B 109.5 . . ?
H38A C38 H38B 109.5 . . ?
C35 C38 H38C 109.5 . . ?
H38A C38 H38C 109.5 . . ?
H38B C38 H38C 109.5 . . ?
C33 Ir1 C21 89.01(19) . . ?
C33 Ir1 N1 95.72(18) . . ?
C21 Ir1 N1 80.56(18) . . ?
C33 Ir1 N2 80.56(18) . . ?
C21 Ir1 N2 98.59(17) . . ?
N1 Ir1 N2 176.21(15) . . ?
C33 Ir1 O2 172.87(16) . . ?
C21 Ir1 O2 98.09(16) . . ?
N1 Ir1 O2 86.06(14) . . ?
N2 Ir1 O2 97.71(14) . . ?
C33 Ir1 O1 96.34(16) . . ?
C21 Ir1 O1 174.52(15) . . ?
N1 Ir1 O1 97.72(15) . . ?
N2 Ir1 O1 83.47(14) . . ?
O2 Ir1 O1 76.56(12) . . ?
C19 N1 C15 119.2(4) . . ?
C19 N1 Ir1 116.0(3) . . ?
C15 N1 Ir1 124.8(4) . . ?
C27 N2 C31 119.3(4) . . ?
C27 N2 Ir1 124.5(3) . . ?
C31 N2 Ir1 115.8(3) . . ?
C1 O1 Ir1 113.0(3) . . ?
C2 O2 Ir1 114.1(3) . . ?

loop_
_geom_bond_atom_site_label_1
_geom_bond_atom_site_label_2
_geom_bond_distance
_geom_bond_site_symmetry_2
_geom_bond_publ_flag
C1 O1 1.295(5) . ?
C1 C6 1.411(7) . ?
C1 C2 1.447(6) . ?
C2 O2 1.291(5) . ?
C2 C3 1.444(6) . ?
C3 C4 1.367(7) . ?
C3 C7 1.535(7) . ?
C4 C5 1.433(7) . ?
C4 H4 0.9500 . ?
C5 C6 1.378(7) . ?
C5 C11 1.521(7) . ?
C6 H6 0.9500 . ?
C7 C9 1.530(8) . ?
C7 C8 1.533(8) . ?
C7 C10 1.542(7) . ?
C8 H8A 0.9800 . ?
C8 H8B 0.9800 . ?
C8 H8C 0.9800 . ?
C9 H9A 0.9800 . ?
C9 H9B 0.9800 . ?
C9 H9C 0.9800 . ?
C10 H10A 0.9800 . ?
C10 H10B 0.9800 . ?
C10 H10C 0.9800 . ?
C11 C12 1.518(9) . ?
C11 C14 1.530(8) . ?
C11 C13 1.544(9) . ?
C12 H12A 0.9800 . ?
C12 H12B 0.9800 . ?
C12 H12C 0.9800 . ?
C13 H13A 0.9800 . ?
C13 H13B 0.9800 . ?
C13 H13C 0.9800 . ?
C14 H14A 0.9800 . ?
C14 H14B 0.9800 . ?
C14 H14C 0.9800 . ?
C15 N1 1.358(6) . ?
C15 C16 1.366(7) . ?
C15 H15 0.9500 . ?
C16 C17 1.373(9) . ?
C16 H16 0.9500 . ?
C17 C18 1.389(8) . ?
C17 H17 0.9500 . ?
C18 C19 1.388(7) . ?
C18 H18 0.9500 . ?
C19 N1 1.356(6) . ?
C19 C20 1.459(7) . ?
C20 C25 1.383(8) . ?
C20 C21 1.404(7) . ?
C21 C22 1.394(7) . ?
C21 Ir1 1.997(5) . ?
C22 C23 1.399(7) . ?
C22 H22 0.9500 . ?
C23 C24 1.396(7) . ?
C23 C26 1.497(7) . ?
C24 C25 1.373(8) . ?
C24 H24 0.9500 . ?
C25 H25 0.9500 . ?
C26 H26A 0.9800 . ?
C26 H26B 0.9800 . ?
C26 H26C 0.9800 . ?
C27 N2 1.353(6) . ?
C27 C28 1.388(7) . ?
C27 H27 0.9500 . ?
C28 C29 1.367(8) . ?
C28 H28 0.9500 . ?
C29 C30 1.374(8) . ?
C29 H29 0.9500 . ?
C30 C31 1.385(7) . ?
C30 H30 0.9500 . ?
C31 N2 1.371(6) . ?
C31 C32 1.451(7) . ?
C32 C37 1.397(7) . ?
C32 C33 1.424(7) . ?
C33 C34 1.415(7) . ?
C33 Ir1 1.983(5) . ?
C34 C35 1.381(8) . ?
C34 H34 0.9500 . ?
C35 C36 1.387(9) . ?
C35 C38 1.508(8) . ?
C36 C37 1.375(8) . ?
C36 H36 0.9500 . ?
C37 H37 0.9500 . ?
C38 H38A 0.9800 . ?
C38 H38B 0.9800 . ?
C38 H38C 0.9800 . ?
Ir1 N1 2.031(4) . ?
Ir1 N2 2.035(4) . ?
Ir1 O2 2.142(3) . ?
Ir1 O1 2.157(3) . ?
